data_7015605
loop_
_publ_author_name
'Pergola, Roberto Della'
'Bruschi, Maurizio'
'Sironi, Annalisa'
'Manassero, Mario'
'Manassero, Carlo'
'Strumolo, Donatella'
'Fedi, Serena'
'Zanello, Piero'

_publ_section_title
;
 Structural variations, electrochemical properties and computational
 studies on monomeric and dimeric Fe-Cu carbide clusters, forming
 copper-based staple arrays.
;
_journal_issue 20
_journal_name_full 'Dalton transactions (Cambridge, England : 2003)'
_journal_page_first 5464
_journal_page_last 5475
_journal_paper_doi 10.1039/c0dt01766c
_journal_volume 40
_journal_year 2011
_chemical_formula_sum 'C164 H136 Cu4 Fe8 O26 P10'
_chemical_formula_weight 3533.43
_space_group_IT_number 2
_symmetry_cell_setting triclinic
_symmetry_space_group_name_Hall '-P 1'
_symmetry_space_group_name_H-M 'P -1'
_audit_creation_date 09-02-07
_audit_creation_method 'from The Personal SDP version 2.1.1'
_cell_angle_alpha 97.503(1)
_cell_angle_beta 106.886(2)
_cell_angle_gamma 99.215(1)
_cell_formula_units_Z 1
_cell_length_a 12.2567(7)
_cell_length_b 17.5161(10)
_cell_length_c 19.6579(11)
_cell_measurement_reflns_used 8070
_cell_measurement_temperature 150
_cell_measurement_theta_max 28
_cell_measurement_theta_min 3
_cell_volume 3915.6(4)
_computing_cell_refinement 'APEX II (Bruker)'
_computing_data_collection 'APEX II (Bruker)'
_computing_data_reduction 'SAINT (Bruker)'
_computing_structure_refinement ' Full-matrix least-squares (The Personal SDP, 1991)'
_computing_structure_solution ' SHELXS-86 (Sheldrick, 1986) as implemented in The Personal SDP'
_diffrn_ambient_temperature 150
_diffrn_measured_fraction_theta_full 0.992
_diffrn_measured_fraction_theta_max 0.971
_diffrn_measurement_device 'APEX II (Bruker)'
_diffrn_measurement_method omega
_diffrn_radiation_detector 'APEX II CCD area detector'
_diffrn_radiation_monochromator graphite
_diffrn_radiation_source 'fine-focus sealed tube'
_diffrn_radiation_type Mo-K\a
_diffrn_radiation_wavelength 0.71073
_diffrn_reflns_limit_h_max 15
_diffrn_reflns_limit_h_min -16
_diffrn_reflns_limit_k_max 23
_diffrn_reflns_limit_k_min -23
_diffrn_reflns_limit_l_max 26
_diffrn_reflns_limit_l_min -26
_diffrn_reflns_reduction_process SAINT
_diffrn_reflns_theta_full 28.00
_diffrn_reflns_theta_max 28.00
_diffrn_reflns_theta_min 3.00
_diffrn_standards_decay_% 0.00
_diffrn_standards_number 294
_exptl_absorpt_coefficient_mu 1.419
_exptl_absorpt_correction_T_max 1.000
_exptl_absorpt_correction_T_min 0.860
_exptl_absorpt_correction_type empirical
_exptl_absorpt_process_details ' SADABS'
_exptl_crystal_colour black
_exptl_crystal_density_diffrn 1.498
_exptl_crystal_description prism
_exptl_crystal_F_000 1802
_exptl_crystal_size_max 0.400
_exptl_crystal_size_mid 0.360
_exptl_crystal_size_min 0.270
_refine_diff_density_max 1.816
_refine_diff_density_min -0.983
_refine_ls_goodness_of_fit_all 1.046
_refine_ls_goodness_of_fit_ref 1.046
_refine_ls_hydrogen_treatment noref
_refine_ls_matrix_type full
_refine_ls_number_constraints 0
_refine_ls_number_parameters 955
_refine_ls_number_reflns 19990
_refine_ls_number_restraints 0
_refine_ls_shift/su_max 0.009
_refine_ls_shift/su_mean 0.001
_refine_ls_structure_factor_coef Fsqd
_refine_ls_weighting_scheme calc
_cod_data_source_file c0dt01766c.txt
_cod_data_source_block compound_{[Cu(dppe)4]2}3.2THF
_cod_database_code 7015605
_diffrn_reflns_number_total 72908
_diffrn_reflns_number_independent 19990
_r_int 0.0271
_total_number_of_frames 3660
_time_per_frame_seconds 15
_frame_width_degrees 0.33
_detector_sample_distance_cm 6.00
_refine_ls_r2_factor_all 0.068
_refine_ls_r2_factor_gt 0.068
_refine_ls_wr2_factor_ref 0.093
_refine_ls_r1_factor_((i>2\s(i)) 0.040
_reflections_with_i>2\s(i) 12989
_refine_diff_density_esd 0.254

loop_
_symmetry_equiv_pos_as_xyz
+x,+y,+z
-X,-Y,-Z

loop_
_atom_site_aniso_label
_atom_site_aniso_U_11
_atom_site_aniso_U_22
_atom_site_aniso_U_33
_atom_site_aniso_U_12
_atom_site_aniso_U_13
_atom_site_aniso_U_23
_atom_site_aniso_type_symbol
Cu1 0.0324(2) 0.0296(2) 0.0199(1) -0.0053(1) 0.0041(1) 0.0051(1) Cu
Cu2 0.0217(1) 0.0253(1) 0.0208(1) 0.0023(1) 0.0099(1) 0.0079(1) Cu
Fe1 0.0392(2) 0.0309(2) 0.0293(2) 0.0012(2) 0.0142(1) 0.0061(2) Fe
Fe2 0.0305(2) 0.0307(2) 0.0219(2) -0.0033(2) 0.0080(1) 0.0034(1) Fe
Fe3 0.0348(2) 0.0385(2) 0.0213(2) -0.0082(2) 0.0075(1) 0.0078(2) Fe
Fe4 0.0363(2) 0.0301(2) 0.0220(2) -0.0052(2) 0.0098(1) 0.0057(1) Fe
P1 0.0316(4) 0.0312(4) 0.0204(3) 0.0003(3) 0.0012(3) 0.0067(3) P
P2 0.0215(3) 0.0302(3) 0.0204(3) 0.0040(3) 0.0094(2) 0.0067(2) P
P3 0.0229(3) 0.0259(3) 0.0284(3) 0.0025(3) 0.0097(2) 0.0101(3) P
P4 0.0230(3) 0.0359(4) 0.0206(3) 0.0010(3) 0.0088(2) 0.0058(3) P
P5 0.0223(3) 0.0266(3) 0.0227(3) 0.0009(3) 0.0061(2) 0.0091(2) P
O1 0.090(2) 0.100(2) 0.059(1) 0.040(1) 0.018(1) -0.023(1) O
O2 0.083(1) 0.092(1) 0.102(1) 0.048(1) 0.050(1) 0.068(1) O
O3 0.042(1) 0.060(1) 0.100(2) -0.003(1) 0.020(1) 0.009(1) O
O4 0.048(1) 0.070(1) 0.070(1) 0.020(1) 0.020(1) 0.007(1) O
O5 0.056(1) 0.041(1) 0.052(1) -0.018(1) 0.0220(9) 0.0005(9) O
O6 0.066(1) 0.066(1) 0.0243(9) -0.001(1) 0.0027(9) 0.0094(9) O
O7 0.042(1) 0.068(1) 0.049(1) 0.002(1) 0.0169(9) 0.010(1) O
O8 0.080(1) 0.034(1) 0.036(1) -0.019(1) 0.007(1) 0.0104(8) O
O9 0.062(1) 0.067(1) 0.0310(9) 0.006(1) 0.0153(8) 0.0211(9) O
O10 0.063(1) 0.050(1) 0.0281(9) -0.014(1) 0.0226(8) 0.0003(8) O
O11 0.052(1) 0.048(1) 0.055(1) 0.0183(9) 0.0182(9) 0.008(1) O
O12 0.050(1) 0.052(1) 0.053(1) -0.009(1) 0.0254(8) 0.0100(9) O
O631 0.091(2) 0.070(1) 0.062(1) 0.031(1) 0.032(1) 0.026(1) O
C 0.033(1) 0.032(1) 0.021(1) -0.008(1) 0.004(1) 0.005(1) C
C1 0.051(2) 0.059(2) 0.042(2) 0.009(2) 0.006(1) -0.002(2) C
C2 0.057(2) 0.053(2) 0.061(2) 0.019(1) 0.034(1) 0.024(1) C
C3 0.047(2) 0.040(2) 0.053(2) 0.003(1) 0.015(1) 0.009(1) C
C4 0.035(1) 0.044(2) 0.038(1) 0.003(1) 0.009(1) 0.007(1) C
C5 0.038(1) 0.041(2) 0.028(1) -0.002(1) 0.012(1) -0.001(1) C
C6 0.041(2) 0.037(2) 0.028(1) -0.005(1) 0.010(1) 0.002(1) C
C7 0.040(2) 0.047(2) 0.029(1) -0.008(1) 0.009(1) 0.010(1) C
C8 0.048(2) 0.044(2) 0.028(1) -0.012(1) 0.009(1) 0.015(1) C
C9 0.036(1) 0.041(2) 0.031(1) -0.004(1) 0.011(1) 0.007(1) C
C10 0.041(1) 0.037(1) 0.029(1) -0.009(1) 0.011(1) 0.010(1) C
C11 0.044(1) 0.035(2) 0.033(1) -0.003(1) 0.018(1) 0.000(1) C
C12 0.040(1) 0.038(2) 0.031(1) 0.000(1) 0.015(1) 0.007(1) C
C13 0.031(1) 0.031(1) 0.027(1) -0.002(1) 0.001(1) 0.005(1) C
C111 0.030(1) 0.039(1) 0.025(1) 0.001(1) 0.001(1) 0.009(1) C
C112 0.041(2) 0.048(2) 0.047(2) 0.012(1) 0.012(1) 0.015(1) C
C113 0.055(2) 0.067(2) 0.059(2) 0.021(2) 0.026(1) 0.019(2) C
C114 0.039(2) 0.078(2) 0.059(2) 0.007(2) 0.018(1) 0.025(2) C
C115 0.047(2) 0.065(2) 0.056(2) -0.011(2) 0.016(1) 0.010(2) C
C116 0.045(2) 0.052(2) 0.041(2) -0.009(1) 0.012(1) 0.001(1) C
C121 0.038(1) 0.048(2) 0.028(1) 0.014(1) 0.009(1) 0.015(1) C
C122 0.033(2) 0.066(2) 0.061(2) 0.000(1) -0.001(1) 0.040(1) C
C123 0.035(2) 0.100(2) 0.110(2) 0.006(2) 0.013(2) 0.078(1) C
C124 0.081(2) 0.163(3) 0.057(2) 0.066(2) 0.034(2) 0.069(2) C
C125 0.205(4) 0.127(3) 0.034(2) 0.097(3) 0.003(3) 0.021(2) C
C126 0.155(4) 0.070(2) 0.032(2) 0.050(2) -0.018(2) 0.007(2) C
C211 0.023(1) 0.027(1) 0.025(1) 0.002(1) 0.0071(9) 0.0106(9) C
C212 0.035(1) 0.038(2) 0.033(1) 0.005(1) 0.008(1) 0.001(1) C
C213 0.050(2) 0.036(2) 0.037(2) 0.000(1) 0.003(1) 0.001(1) C
C214 0.040(2) 0.041(2) 0.051(2) -0.008(1) 0.001(1) 0.012(1) C
C215 0.029(1) 0.062(2) 0.060(2) -0.002(1) 0.016(1) 0.010(2) C
C216 0.028(1) 0.044(2) 0.038(1) 0.001(1) 0.013(1) 0.003(1) C
C221 0.020(1) 0.033(1) 0.030(1) 0.001(1) 0.0111(9) 0.003(1) C
C222 0.035(1) 0.054(2) 0.033(1) 0.019(1) 0.007(1) -0.002(1) C
C223 0.040(2) 0.062(2) 0.044(2) 0.020(1) 0.004(1) -0.013(2) C
C224 0.038(1) 0.039(2) 0.065(2) 0.001(1) 0.025(1) -0.012(1) C
C225 0.069(2) 0.040(2) 0.067(2) 0.017(1) 0.042(1) 0.018(1) C
C226 0.065(2) 0.033(1) 0.041(1) 0.013(1) 0.030(1) 0.008(1) C
C231 0.027(1) 0.046(1) 0.026(1) 0.007(1) 0.0138(9) 0.017(1) C
C311 0.023(1) 0.028(1) 0.026(1) 0.001(1) 0.0087(9) 0.010(1) C
C312 0.033(1) 0.042(2) 0.033(1) 0.009(1) 0.013(1) 0.010(1) C
C313 0.039(1) 0.050(2) 0.035(1) 0.000(1) 0.013(1) 0.000(1) C
C314 0.037(2) 0.065(2) 0.031(1) 0.004(1) 0.004(1) 0.009(1) C
C315 0.045(2) 0.056(2) 0.044(2) 0.013(1) 0.001(1) 0.016(1) C
C316 0.037(1) 0.039(1) 0.039(1) 0.007(1) 0.005(1) 0.013(1) C
C321 0.027(1) 0.027(1) 0.030(1) 0.006(1) 0.006(1) 0.009(1) C
C322 0.037(1) 0.033(1) 0.044(1) 0.003(1) 0.013(1) 0.008(1) C
C323 0.047(2) 0.028(1) 0.058(2) 0.001(1) 0.016(1) 0.004(1) C
C324 0.056(2) 0.039(2) 0.051(2) 0.016(1) 0.016(1) 0.002(1) C
C325 0.051(2) 0.043(2) 0.052(2) 0.015(1) 0.027(1) 0.008(1) C
C326 0.039(1) 0.035(1) 0.046(1) 0.008(1) 0.019(1) 0.010(1) C
C331 0.026(1) 0.037(1) 0.039(1) 0.004(1) 0.014(1) 0.020(1) C
C411 0.039(1) 0.048(2) 0.021(1) 0.014(1) 0.010(1) 0.005(1) C
C412 0.051(2) 0.042(2) 0.050(2) 0.010(1) 0.014(1) -0.001(1) C
C413 0.085(2) 0.051(2) 0.057(2) 0.014(2) 0.016(2) -0.004(2) C
C414 0.124(3) 0.077(2) 0.044(2) 0.054(2) 0.030(2) 0.010(2) C
C415 0.089(2) 0.094(2) 0.049(2) 0.047(2) 0.042(1) 0.016(2) C
C416 0.055(2) 0.073(2) 0.038(1) 0.023(1) 0.025(1) 0.011(1) C
C421 0.025(1) 0.031(1) 0.026(1) -0.002(1) 0.0074(9) 0.010(1) C
C422 0.041(1) 0.061(2) 0.042(1) 0.018(1) 0.019(1) 0.025(1) C
C423 0.046(2) 0.077(2) 0.070(2) 0.028(1) 0.024(1) 0.038(2) C
C424 0.042(2) 0.067(2) 0.060(2) 0.010(2) -0.001(2) 0.034(1) C
C425 0.052(2) 0.068(2) 0.036(2) 0.011(2) 0.000(1) 0.015(1) C
C426 0.039(2) 0.050(2) 0.029(1) 0.004(1) 0.004(1) 0.007(1) C
C431 0.030(1) 0.054(2) 0.022(1) -0.007(1) 0.0110(9) 0.009(1) C
C511 0.021(1) 0.023(1) 0.041(1) 0.000(1) 0.010(1) 0.006(1) C
C512 0.048(2) 0.039(2) 0.070(2) 0.009(1) 0.024(1) 0.023(1) C
C513 0.065(2) 0.030(2) 0.112(2) 0.015(1) 0.048(2) 0.024(2) C
C514 0.054(2) 0.038(2) 0.102(2) 0.001(1) 0.046(1) -0.004(2) C
C515 0.062(2) 0.053(2) 0.062(2) 0.016(2) 0.027(1) -0.007(2) C
C516 0.048(2) 0.046(2) 0.044(2) 0.017(1) 0.017(1) 0.004(1) C
C521 0.022(1) 0.032(1) 0.017(1) 0.003(1) 0.0087(8) 0.0053(9) C
C522 0.029(1) 0.032(1) 0.036(1) 0.004(1) 0.0158(9) 0.008(1) C
C523 0.035(1) 0.044(2) 0.049(1) 0.016(1) 0.020(1) 0.014(1) C
C524 0.024(1) 0.055(2) 0.040(1) 0.008(1) 0.013(1) 0.005(1) C
C525 0.025(1) 0.041(2) 0.037(1) -0.004(1) 0.010(1) -0.001(1) C
C526 0.030(1) 0.029(1) 0.027(1) 0.000(1) 0.007(1) 0.005(1) C
C531 0.033(1) 0.041(1) 0.027(1) -0.008(1) 0.005(1) 0.017(1) C
C632 0.058(2) 0.074(2) 0.056(2) 0.006(2) 0.019(2) 0.007(2) C
C633 0.080(3) 0.079(2) 0.069(2) 0.002(2) -0.008(2) 0.035(2) C
C634 0.145(3) 0.074(2) 0.054(2) 0.043(2) 0.024(2) 0.020(2) C
C635 0.098(3) 0.062(2) 0.054(2) 0.019(2) 0.027(2) 0.013(2) C

loop_
_atom_site_label
_atom_site_fract_x
_atom_site_fract_y
_atom_site_fract_z
_atom_site_occupancy
_atom_site_U_iso_or_equiv
_atom_site_thermal_displace_type
_atom_site_type_symbol
Cu1 0.05198(3) 0.16768(2) -0.36497(2) 1.00 0.02957(6) Uani Cu
Cu2 0.27738(2) 0.28021(2) 0.23000(1) 1.00 0.02186(5) Uani Cu
Fe1 0.30759(3) 0.20507(2) -0.25491(2) 1.00 0.03308(8) Uani Fe
Fe2 0.23802(3) 0.31949(2) -0.20044(2) 1.00 0.02903(7) Uani Fe
Fe3 0.10855(3) 0.17434(2) -0.22624(2) 1.00 0.03352(7) Uani Fe
Fe4 0.20957(3) 0.29495(2) -0.34314(2) 1.00 0.03071(7) Uani Fe
P1 -0.08784(6) 0.08648(4) -0.45485(3) 1.00 0.0299(1) Uani P
P2 0.43392(5) 0.28165(4) 0.18945(3) 1.00 0.0234(1) Uani P
P3 0.23037(6) 0.38058(4) 0.17117(3) 1.00 0.0252(1) Uani P
P4 0.28497(6) 0.29673(4) 0.34869(3) 1.00 0.0266(1) Uani P
P5 0.15499(6) 0.15961(4) 0.20801(3) 1.00 0.0241(1) Uani P
O1 0.3521(2) 0.1077(2) -0.3714(1) 1.00 0.0854(6) Uani O
O2 0.3773(2) 0.1058(1) -0.1490(1) 1.00 0.0795(6) Uani O
O3 0.5390(2) 0.3065(1) -0.2083(1) 1.00 0.0700(6) Uani O
O4 0.0675(2) 0.4034(1) -0.1650(1) 1.00 0.0622(5) Uani O
O5 0.4040(2) 0.4632(1) -0.1899(1) 1.00 0.0526(5) Uani O
O6 0.3478(2) 0.2984(1) -0.0533(1) 1.00 0.0562(5) Uani O
O7 -0.1098(2) 0.2194(1) -0.2236(1) 1.00 0.0539(5) Uani O
O8 0.0308(2) 0.0102(1) -0.3020(1) 1.00 0.0560(5) Uani O
O9 0.1735(2) 0.1333(1) -0.0811(1) 1.00 0.0529(4) Uani O
O10 0.1814(2) 0.1969(1) -0.48199(9) 1.00 0.0490(4) Uani O
O11 0.0385(2) 0.3884(1) -0.3979(1) 1.00 0.0508(5) Uani O
O12 0.4246(2) 0.3980(1) -0.3434(1) 1.00 0.0523(4) Uani O
O631 0.3371(2) 0.6530(1) -0.0638(1) 1.00 0.0698(6) Uani O
C 0.1573(2) 0.2395(1) -0.2823(1) 1.00 0.0313(5) Uani C
C1 0.3270(3) 0.1441(2) -0.3266(2) 1.00 0.0541(8) Uani C
C2 0.3446(3) 0.1446(2) -0.1897(2) 1.00 0.0513(6) Uani C
C3 0.4464(3) 0.2693(2) -0.2264(2) 1.00 0.0476(7) Uani C
C4 0.1299(2) 0.3702(2) -0.1821(1) 1.00 0.0403(6) Uani C
C5 0.3399(2) 0.4060(2) -0.1962(1) 1.00 0.0372(6) Uani C
C6 0.3037(2) 0.3052(2) -0.1116(1) 1.00 0.0379(6) Uani C
C7 -0.0247(2) 0.2008(2) -0.2242(1) 1.00 0.0408(6) Uani C
C8 0.0593(3) 0.0756(2) -0.2745(1) 1.00 0.0423(6) Uani C
C9 0.1499(2) 0.1504(2) -0.1368(1) 1.00 0.0372(6) Uani C
C10 0.1884(2) 0.2335(2) -0.4271(1) 1.00 0.0370(5) Uani C
C11 0.1078(2) 0.3538(2) -0.3750(1) 1.00 0.0377(5) Uani C
C12 0.3414(2) 0.3586(2) -0.3426(1) 1.00 0.0369(5) Uani C
C13 -0.0531(2) -0.0065(2) -0.4868(1) 1.00 0.0325(6) Uani C
C111 -0.2185(2) 0.0556(2) -0.4307(1) 1.00 0.0336(6) Uani C
C112 -0.2475(3) 0.1103(2) -0.3840(2) 1.00 0.0447(7) Uani C
C113 -0.3463(3) 0.0902(2) -0.3632(2) 1.00 0.0566(7) Uani C
C114 -0.4153(3) 0.0161(2) -0.3885(2) 1.00 0.0575(7) Uani C
C115 -0.3864(3) -0.0388(2) -0.4330(2) 1.00 0.0589(7) Uani C
C116 -0.2881(3) -0.0194(2) -0.4539(2) 1.00 0.0491(7) Uani C
C121 -0.1358(2) 0.1266(2) -0.5372(1) 1.00 0.0366(6) Uani C
C122 -0.1041(3) 0.2042(2) -0.5365(2) 1.00 0.0555(7) Uani C
C123 -0.1349(3) 0.2339(2) -0.6009(2) 1.00 0.0793(8) Uani C
C124 -0.1947(3) 0.1847(3) -0.6641(2) 1.00 0.0887(8) Uani C
C125 -0.2277(5) 0.1069(3) -0.6655(2) 1.00 0.1216(9) Uani C
C126 -0.1983(4) 0.0779(2) -0.6026(2) 1.00 0.0937(8) Uani C
C211 0.5801(2) 0.3341(1) 0.2453(1) 1.00 0.0248(5) Uani C
C212 0.5924(2) 0.3909(2) 0.3047(1) 1.00 0.0370(6) Uani C
C213 0.7018(3) 0.4370(2) 0.3442(2) 1.00 0.0451(7) Uani C
C214 0.7978(3) 0.4252(2) 0.3258(2) 1.00 0.0484(7) Uani C
C215 0.7869(2) 0.3686(2) 0.2675(2) 1.00 0.0515(7) Uani C
C216 0.6771(2) 0.3232(2) 0.2266(1) 1.00 0.0376(5) Uani C
C221 0.4535(2) 0.1896(1) 0.1462(1) 1.00 0.0279(5) Uani C
C222 0.4276(2) 0.1687(2) 0.0715(1) 1.00 0.0412(6) Uani C
C223 0.4313(3) 0.0941(2) 0.0407(2) 1.00 0.0520(7) Uani C
C224 0.4596(2) 0.0394(2) 0.0829(2) 1.00 0.0485(6) Uani C
C225 0.4882(3) 0.0592(2) 0.1566(2) 1.00 0.0528(7) Uani C
C226 0.4841(3) 0.1344(2) 0.1882(1) 1.00 0.0434(6) Uani C
C231 0.4035(2) 0.3421(2) 0.1186(1) 1.00 0.0310(5) Uani C
C311 0.1151(2) 0.3590(1) 0.0836(1) 1.00 0.0257(5) Uani C
C312 0.0966(2) 0.2871(2) 0.0388(1) 1.00 0.0352(5) Uani C
C313 0.0127(2) 0.2693(2) -0.0290(1) 1.00 0.0429(6) Uani C
C314 -0.0538(3) 0.3226(2) -0.0518(2) 1.00 0.0466(6) Uani C
C315 -0.0385(3) 0.3931(2) -0.0075(2) 1.00 0.0507(8) Uani C
C316 0.0470(2) 0.4123(2) 0.0609(1) 1.00 0.0394(6) Uani C
C321 0.2052(2) 0.4689(1) 0.2187(1) 1.00 0.0280(5) Uani C
C322 0.2702(2) 0.5441(2) 0.2263(1) 1.00 0.0384(6) Uani C
C323 0.2459(3) 0.6086(2) 0.2636(2) 1.00 0.0457(7) Uani C
C324 0.1586(3) 0.5992(2) 0.2939(2) 1.00 0.0486(7) Uani C
C325 0.0930(3) 0.5247(2) 0.2868(2) 1.00 0.0457(6) Uani C
C326 0.1172(2) 0.4608(2) 0.2501(1) 1.00 0.0382(6) Uani C
C331 0.3617(2) 0.4136(2) 0.1465(1) 1.00 0.0319(5) Uani C
C411 0.2600(2) 0.3848(2) 0.3971(1) 1.00 0.0355(5) Uani C
C412 0.3394(3) 0.4553(2) 0.4082(2) 1.00 0.0490(7) Uani C
C413 0.3247(3) 0.5244(2) 0.4438(2) 1.00 0.0671(8) Uani C
C414 0.2293(4) 0.5243(2) 0.4677(2) 1.00 0.0772(8) Uani C
C415 0.1506(3) 0.4551(2) 0.4574(2) 1.00 0.0693(7) Uani C
C416 0.1662(3) 0.3857(2) 0.4229(2) 1.00 0.0518(6) Uani C
C421 0.4104(2) 0.2754(1) 0.4154(1) 1.00 0.0280(5) Uani C
C422 0.4944(2) 0.2473(2) 0.3925(1) 1.00 0.0443(6) Uani C
C423 0.5901(3) 0.2295(2) 0.4419(2) 1.00 0.0593(7) Uani C
C424 0.6004(3) 0.2419(2) 0.5141(2) 1.00 0.0585(7) Uani C
C425 0.5167(3) 0.2698(2) 0.5378(2) 1.00 0.0552(7) Uani C
C426 0.4219(2) 0.2868(2) 0.4881(1) 1.00 0.0415(6) Uani C
C431 0.1663(2) 0.2174(2) 0.3471(1) 1.00 0.0363(5) Uani C
C511 0.1698(2) 0.0681(1) 0.1590(1) 1.00 0.0290(4) Uani C
C512 0.1999(3) 0.0055(2) 0.1910(2) 1.00 0.0500(7) Uani C
C513 0.2071(3) -0.0628(2) 0.1490(2) 1.00 0.0628(7) Uani C
C514 0.1845(3) -0.0691(2) 0.0762(2) 1.00 0.0626(7) Uani C
C515 0.1548(3) -0.0069(2) 0.0439(2) 1.00 0.0581(7) Uani C
C516 0.1489(3) 0.0609(2) 0.0850(2) 1.00 0.0452(6) Uani C
C521 -0.0019(2) 0.1545(1) 0.1722(1) 1.00 0.0236(4) Uani C
C522 -0.0424(2) 0.2221(2) 0.1565(1) 1.00 0.0313(5) Uani C
C523 -0.1604(2) 0.2197(2) 0.1294(2) 1.00 0.0398(5) Uani C
C524 -0.2397(2) 0.1503(2) 0.1179(1) 1.00 0.0396(5) Uani C
C525 -0.2015(2) 0.0827(2) 0.1331(1) 1.00 0.0362(5) Uani C
C526 -0.0823(2) 0.0846(1) 0.1601(1) 1.00 0.0299(4) Uani C
C531 0.1724(2) 0.1420(2) 0.3003(1) 1.00 0.0357(5) Uani C
C632 0.3572(3) 0.6714(2) 0.0115(2) 1.00 0.0646(7) Uani C
C633 0.3652(4) 0.5940(2) 0.0387(2) 1.00 0.0823(9) Uani C
C634 0.3146(4) 0.5308(2) -0.0288(2) 1.00 0.0899(9) Uani C
C635 0.2685(3) 0.5749(2) -0.0884(2) 1.00 0.0697(8) Uani C
H1 -0.1224 -0.0394 -0.5223 1.00 0.0369 Uiso H
H2 -0.0280 -0.0367 -0.4492 1.00 0.0369 Uiso H
H3 -0.1986 0.1626 -0.3660 1.00 0.0491 Uiso H
H4 -0.3661 0.1285 -0.3309 1.00 0.0623 Uiso H
H5 -0.4850 0.0025 -0.3749 1.00 0.0632 Uiso H
H6 -0.4348 -0.0914 -0.4499 1.00 0.0648 Uiso H
H7 -0.2680 -0.0587 -0.4851 1.00 0.0540 Uiso H
H8 -0.0599 0.2398 -0.4912 1.00 0.0611 Uiso H
H9 -0.1130 0.2899 -0.5999 1.00 0.0872 Uiso H
H10 -0.2142 0.2050 -0.7087 1.00 0.0969 Uiso H
H11 -0.2722 0.0717 -0.7109 1.00 0.1344 Uiso H
H12 -0.2220 0.0219 -0.6042 1.00 0.1024 Uiso H
H13 0.5247 0.3985 0.3188 1.00 0.0407 Uiso H
H14 0.7098 0.4776 0.3850 1.00 0.0496 Uiso H
H15 0.8740 0.4569 0.3540 1.00 0.0532 Uiso H
H16 0.8554 0.3601 0.2547 1.00 0.0568 Uiso H
H17 0.6692 0.2839 0.1849 1.00 0.0413 Uiso H
H18 0.4068 0.2068 0.0410 1.00 0.0452 Uiso H
H19 0.4138 0.0804 -0.0113 1.00 0.0573 Uiso H
H20 0.4594 -0.0134 0.0606 1.00 0.0533 Uiso H
H21 0.5112 0.0212 0.1867 1.00 0.0581 Uiso H
H22 0.5030 0.1480 0.2403 1.00 0.0477 Uiso H
H23 0.3436 0.3112 0.0755 1.00 0.0341 Uiso H
H24 0.4741 0.3593 0.1069 1.00 0.0341 Uiso H
H25 0.1426 0.2489 0.0550 1.00 0.0388 Uiso H
H26 0.0011 0.2191 -0.0603 1.00 0.0472 Uiso H
H27 -0.1119 0.3103 -0.0994 1.00 0.0513 Uiso H
H28 -0.0870 0.4301 -0.0234 1.00 0.0557 Uiso H
H29 0.0582 0.4626 0.0921 1.00 0.0433 Uiso H
H30 0.3329 0.5515 0.2054 1.00 0.0422 Uiso H
H31 0.2913 0.6608 0.2682 1.00 0.0503 Uiso H
H32 0.1425 0.6446 0.3202 1.00 0.0535 Uiso H
H33 0.0303 0.5178 0.3078 1.00 0.0504 Uiso H
H34 0.0718 0.4087 0.2460 1.00 0.0421 Uiso H
H35 0.4226 0.4452 0.1887 1.00 0.0351 Uiso H
H36 0.3434 0.4448 0.1090 1.00 0.0351 Uiso H
H37 0.4058 0.4559 0.3907 1.00 0.0539 Uiso H
H38 0.3814 0.5729 0.4520 1.00 0.0742 Uiso H
H39 0.2178 0.5729 0.4917 1.00 0.0851 Uiso H
H40 0.0838 0.4549 0.4744 1.00 0.0763 Uiso H
H41 0.1108 0.3371 0.4167 1.00 0.0570 Uiso H
H42 0.4872 0.2396 0.3416 1.00 0.0488 Uiso H
H43 0.6486 0.2087 0.4254 1.00 0.0652 Uiso H
H44 0.6676 0.2308 0.5488 1.00 0.0644 Uiso H
H45 0.5239 0.2775 0.5889 1.00 0.0607 Uiso H
H46 0.3629 0.3070 0.5046 1.00 0.0457 Uiso H
H47 0.0919 0.2317 0.3267 1.00 0.0400 Uiso H
H48 0.1746 0.2088 0.3960 1.00 0.0400 Uiso H
H49 0.2160 0.0091 0.2428 1.00 0.0550 Uiso H
H50 0.2286 -0.1064 0.1719 1.00 0.0691 Uiso H
H51 0.1894 -0.1170 0.0474 1.00 0.0689 Uiso H
H52 0.1379 -0.0111 -0.0080 1.00 0.0639 Uiso H
H53 0.1297 0.1048 0.0618 1.00 0.0498 Uiso H
H54 0.0128 0.2713 0.1647 1.00 0.0344 Uiso H
H55 -0.1875 0.2672 0.1184 1.00 0.0438 Uiso H
H56 -0.3226 0.1490 0.0991 1.00 0.0436 Uiso H
H57 -0.2574 0.0338 0.1250 1.00 0.0398 Uiso H
H58 -0.0554 0.0369 0.1705 1.00 0.0328 Uiso H
H59 0.2472 0.1281 0.3202 1.00 0.0392 Uiso H
H60 0.1104 0.0993 0.2993 1.00 0.0392 Uiso H
H61 0.2932 0.6921 0.0212 1.00 0.0707 Uiso H
H62 0.4294 0.7099 0.0348 1.00 0.0707 Uiso H
H63 0.3202 0.5873 0.0715 1.00 0.0907 Uiso H
H64 0.4457 0.5925 0.0631 1.00 0.0907 Uiso H
H65 0.2522 0.4921 -0.0243 1.00 0.0985 Uiso H
H66 0.3743 0.5047 -0.0380 1.00 0.0985 Uiso H
H67 0.2777 0.5511 -0.1332 1.00 0.0770 Uiso H
H68 0.1868 0.5752 -0.0957 1.00 0.0770 Uiso H

loop_
_atom_type_symbol
_atom_type_oxidation_number
_atom_type_number_in_cell
_atom_type_scat_dispersion_real
_atom_type_scat_dispersion_imag
_atom_type_scat_source
Cu 0 4 0.2630 1.2660 'International Tables Vol IV Table 2.2A'
Fe 0 8 0.3010 0.8450 'International Tables Vol IV Table 2.2A'
P 0 10 0.0900 0.0950 'International Tables Vol IV Table 2.2A'
O 0 26 0.0080 0.0060 'International Tables Vol IV Table 2.2A'
C 0 164 0.0020 0.0020 'International Tables Vol IV Table 2.2A'
H 0 136 0.0000 0.0000 'International Tables Vol IV Table 2.2A'

loop_
_geom_angle_atom_site_label_1
_geom_angle_atom_site_label_2
_geom_angle_atom_site_label_3
_geom_angle
_geom_angle_site_symmetry_1
_geom_angle_site_symmetry_2
_geom_angle_site_symmetry_3
_geom_angle_publ_flag
Fe1 Cu1 Fe3 53.80(2) 1_555 1_555 1_555 yes
Fe1 Cu1 Fe4 53.83(2) 1_555 1_555 1_555 yes
Fe1 Cu1 P1 149.20(3) 1_555 1_555 1_555 yes
Fe1 Cu1 C 36.4(1) 1_555 1_555 1_555 yes
Fe3 Cu1 Fe4 89.41(2) 1_555 1_555 1_555 yes
Fe3 Cu1 P1 130.68(3) 1_555 1_555 1_555 yes
Fe3 Cu1 C 45.0(1) 1_555 1_555 1_555 yes
Fe4 Cu1 P1 139.72(3) 1_555 1_555 1_555 yes
Fe4 Cu1 C 44.5(1) 1_555 1_555 1_555 yes
P1 Cu1 C 172.7(1) 1_555 1_555 1_555 yes
P2 Cu2 P3 89.77(3) 1_555 1_555 1_555 yes
P2 Cu2 P4 125.42(3) 1_555 1_555 1_555 yes
P2 Cu2 P5 115.55(3) 1_555 1_555 1_555 yes
P3 Cu2 P4 116.26(3) 1_555 1_555 1_555 yes
P3 Cu2 P5 123.78(3) 1_555 1_555 1_555 yes
P4 Cu2 P5 89.68(3) 1_555 1_555 1_555 yes
Cu1 Fe1 Fe2 82.42(2) 1_555 1_555 1_555 yes
Cu1 Fe1 Fe3 52.18(2) 1_555 1_555 1_555 yes
Cu1 Fe1 Fe4 52.37(2) 1_555 1_555 1_555 yes
Cu1 Fe1 C 34.8(1) 1_555 1_555 1_555 yes
Cu1 Fe1 C1 80.3(1) 1_555 1_555 1_555 yes
Cu1 Fe1 C2 119.1(1) 1_555 1_555 1_555 yes
Cu1 Fe1 C3 145.2(1) 1_555 1_555 1_555 yes
Fe2 Fe1 Fe3 62.07(2) 1_555 1_555 1_555 yes
Fe2 Fe1 Fe4 62.50(2) 1_555 1_555 1_555 yes
Fe2 Fe1 C 47.7(1) 1_555 1_555 1_555 yes
Fe2 Fe1 C1 153.9(1) 1_555 1_555 1_555 yes
Fe2 Fe1 C2 108.7(1) 1_555 1_555 1_555 yes
Fe2 Fe1 C3 85.9(1) 1_555 1_555 1_555 yes
Fe3 Fe1 Fe4 87.17(2) 1_555 1_555 1_555 yes
Fe3 Fe1 C 43.8(1) 1_555 1_555 1_555 yes
Fe3 Fe1 C1 119.1(1) 1_555 1_555 1_555 yes
Fe3 Fe1 C2 80.0(1) 1_555 1_555 1_555 yes
Fe3 Fe1 C3 143.6(1) 1_555 1_555 1_555 yes
Fe4 Fe1 C 43.5(1) 1_555 1_555 1_555 yes
Fe4 Fe1 C1 91.4(1) 1_555 1_555 1_555 yes
Fe4 Fe1 C2 167.0(1) 1_555 1_555 1_555 yes
Fe4 Fe1 C3 93.2(1) 1_555 1_555 1_555 yes
C Fe1 C1 112.8(1) 1_555 1_555 1_555 yes
C Fe1 C2 123.6(1) 1_555 1_555 1_555 yes
C Fe1 C3 124.6(1) 1_555 1_555 1_555 yes
C1 Fe1 C2 96.8(2) 1_555 1_555 1_555 yes
C1 Fe1 C3 97.3(2) 1_555 1_555 1_555 yes
C2 Fe1 C3 95.7(1) 1_555 1_555 1_555 yes
Fe1 Fe2 Fe3 61.12(2) 1_555 1_555 1_555 yes
Fe1 Fe2 Fe4 60.96(2) 1_555 1_555 1_555 yes
Fe1 Fe2 C 50.6(1) 1_555 1_555 1_555 yes
Fe1 Fe2 C4 154.8(1) 1_555 1_555 1_555 yes
Fe1 Fe2 C5 106.3(1) 1_555 1_555 1_555 yes
Fe1 Fe2 C6 91.9(1) 1_555 1_555 1_555 yes
Fe3 Fe2 Fe4 85.91(2) 1_555 1_555 1_555 yes
Fe3 Fe2 C 43.3(1) 1_555 1_555 1_555 yes
Fe3 Fe2 C4 96.0(1) 1_555 1_555 1_555 yes
Fe3 Fe2 C5 167.1(1) 1_555 1_555 1_555 yes
Fe3 Fe2 C6 87.3(1) 1_555 1_555 1_555 yes
Fe4 Fe2 C 42.6(1) 1_555 1_555 1_555 yes
Fe4 Fe2 C4 110.2(1) 1_555 1_555 1_555 yes
Fe4 Fe2 C5 84.8(1) 1_555 1_555 1_555 yes
Fe4 Fe2 C6 151.8(1) 1_555 1_555 1_555 yes
C Fe2 C4 105.9(1) 1_555 1_555 1_555 yes
C Fe2 C5 127.2(1) 1_555 1_555 1_555 yes
C Fe2 C6 126.1(1) 1_555 1_555 1_555 yes
C4 Fe2 C5 95.6(1) 1_555 1_555 1_555 yes
C4 Fe2 C6 97.7(1) 1_555 1_555 1_555 yes
C5 Fe2 C6 96.7(1) 1_555 1_555 1_555 yes
Cu1 Fe3 Fe1 74.03(2) 1_555 1_555 1_555 yes
Cu1 Fe3 Fe2 91.62(2) 1_555 1_555 1_555 yes
Cu1 Fe3 C 47.1(1) 1_555 1_555 1_555 yes
Cu1 Fe3 C7 91.6(1) 1_555 1_555 1_555 yes
Cu1 Fe3 C8 68.3(1) 1_555 1_555 1_555 yes
Cu1 Fe3 C9 163.8(1) 1_555 1_555 1_555 yes
Fe1 Fe3 Fe2 56.80(2) 1_555 1_555 1_555 yes
Fe1 Fe3 C 48.3(1) 1_555 1_555 1_555 yes
Fe1 Fe3 C7 149.7(1) 1_555 1_555 1_555 yes
Fe1 Fe3 C8 97.7(1) 1_555 1_555 1_555 yes
Fe1 Fe3 C9 104.2(1) 1_555 1_555 1_555 yes
Fe2 Fe3 C 45.0(1) 1_555 1_555 1_555 yes
Fe2 Fe3 C7 98.1(1) 1_555 1_555 1_555 yes
Fe2 Fe3 C8 152.0(1) 1_555 1_555 1_555 yes
Fe2 Fe3 C9 100.9(1) 1_555 1_555 1_555 yes
C Fe3 C7 102.5(1) 1_555 1_555 1_555 yes
C Fe3 C8 110.6(1) 1_555 1_555 1_555 yes
C Fe3 C9 142.5(1) 1_555 1_555 1_555 yes
C7 Fe3 C8 101.6(1) 1_555 1_555 1_555 yes
C7 Fe3 C9 96.7(1) 1_555 1_555 1_555 yes
C8 Fe3 C9 96.4(1) 1_555 1_555 1_555 yes
Cu1 Fe4 Fe1 73.80(2) 1_555 1_555 1_555 yes
Cu1 Fe4 Fe2 90.98(2) 1_555 1_555 1_555 yes
Cu1 Fe4 C 46.9(1) 1_555 1_555 1_555 yes
Cu1 Fe4 C10 68.6(1) 1_555 1_555 1_555 yes
Cu1 Fe4 C11 94.7(1) 1_555 1_555 1_555 yes
Cu1 Fe4 C12 159.9(1) 1_555 1_555 1_555 yes
Fe1 Fe4 Fe2 56.54(2) 1_555 1_555 1_555 yes
Fe1 Fe4 C 48.2(1) 1_555 1_555 1_555 yes
Fe1 Fe4 C10 98.9(1) 1_555 1_555 1_555 yes
Fe1 Fe4 C11 154.3(1) 1_555 1_555 1_555 yes
Fe1 Fe4 C12 98.0(1) 1_555 1_555 1_555 yes
Fe2 Fe4 C 44.6(1) 1_555 1_555 1_555 yes
Fe2 Fe4 C10 152.6(1) 1_555 1_555 1_555 yes
Fe2 Fe4 C11 101.9(1) 1_555 1_555 1_555 yes
Fe2 Fe4 C12 99.8(1) 1_555 1_555 1_555 yes
C Fe4 C10 111.2(1) 1_555 1_555 1_555 yes
C Fe4 C11 107.3(1) 1_555 1_555 1_555 yes
C Fe4 C12 138.5(1) 1_555 1_555 1_555 yes
C10 Fe4 C11 97.9(1) 1_555 1_555 1_555 yes
C10 Fe4 C12 95.3(1) 1_555 1_555 1_555 yes
C11 Fe4 C12 99.6(1) 1_555 1_555 1_555 yes
Cu1 P1 C13 115.8(1) 1_555 1_555 1_555 yes
Cu1 P1 C111 112.5(1) 1_555 1_555 1_555 yes
Cu1 P1 C121 114.6(1) 1_555 1_555 1_555 yes
C13 P1 C111 103.5(1) 1_555 1_555 1_555 yes
C13 P1 C121 103.4(1) 1_555 1_555 1_555 yes
C111 P1 C121 105.8(1) 1_555 1_555 1_555 yes
Cu2 P2 C211 121.8(1) 1_555 1_555 1_555 yes
Cu2 P2 C221 118.3(1) 1_555 1_555 1_555 yes
Cu2 P2 C231 102.4(1) 1_555 1_555 1_555 yes
C211 P2 C221 105.1(1) 1_555 1_555 1_555 yes
C211 P2 C231 100.5(1) 1_555 1_555 1_555 yes
C221 P2 C231 106.0(1) 1_555 1_555 1_555 yes
Cu2 P3 C311 119.8(1) 1_555 1_555 1_555 yes
Cu2 P3 C321 120.7(1) 1_555 1_555 1_555 yes
Cu2 P3 C331 102.4(1) 1_555 1_555 1_555 yes
C311 P3 C321 104.0(1) 1_555 1_555 1_555 yes
C311 P3 C331 102.3(1) 1_555 1_555 1_555 yes
C321 P3 C331 105.2(1) 1_555 1_555 1_555 yes
Cu2 P4 C411 123.6(1) 1_555 1_555 1_555 yes
Cu2 P4 C421 118.7(1) 1_555 1_555 1_555 yes
Cu2 P4 C431 102.2(1) 1_555 1_555 1_555 yes
C411 P4 C421 102.5(1) 1_555 1_555 1_555 yes
C411 P4 C431 104.9(1) 1_555 1_555 1_555 yes
C421 P4 C431 102.0(1) 1_555 1_555 1_555 yes
Cu2 P5 C511 125.9(1) 1_555 1_555 1_555 yes
Cu2 P5 C521 117.8(1) 1_555 1_555 1_555 yes
Cu2 P5 C531 101.6(1) 1_555 1_555 1_555 yes
C511 P5 C521 101.7(1) 1_555 1_555 1_555 yes
C511 P5 C531 104.6(1) 1_555 1_555 1_555 yes
C521 P5 C531 102.1(1) 1_555 1_555 1_555 yes
C632 O631 C635 106.9(3) 1_555 1_555 1_555 yes
Cu1 C Fe1 108.9(1) 1_555 1_555 1_555 yes
Cu1 C Fe2 169.4(2) 1_555 1_555 1_555 yes
Cu1 C Fe3 87.9(1) 1_555 1_555 1_555 yes
Cu1 C Fe4 88.6(1) 1_555 1_555 1_555 yes
Fe1 C Fe2 81.7(1) 1_555 1_555 1_555 yes
Fe1 C Fe3 87.9(1) 1_555 1_555 1_555 yes
Fe1 C Fe4 88.4(1) 1_555 1_555 1_555 yes
Fe2 C Fe3 91.6(1) 1_555 1_555 1_555 yes
Fe2 C Fe4 92.8(1) 1_555 1_555 1_555 yes
Fe3 C Fe4 173.8(2) 1_555 1_555 1_555 yes
Fe1 C1 O1 172.8(3) 1_555 1_555 1_555 yes
Fe1 C2 O2 174.1(3) 1_555 1_555 1_555 yes
Fe1 C3 O3 175.5(3) 1_555 1_555 1_555 yes
Fe2 C4 O4 174.5(2) 1_555 1_555 1_555 yes
Fe2 C5 O5 176.1(3) 1_555 1_555 1_555 yes
Fe2 C6 O6 177.9(2) 1_555 1_555 1_555 yes
Fe3 C7 O7 178.3(3) 1_555 1_555 1_555 yes
Fe3 C8 O8 175.8(2) 1_555 1_555 1_555 yes
Fe3 C9 O9 178.0(2) 1_555 1_555 1_555 yes
Fe4 C10 O10 175.3(3) 1_555 1_555 1_555 yes
Fe4 C11 O11 176.6(2) 1_555 1_555 1_555 yes
Fe4 C12 O12 178.8(2) 1_555 1_555 1_555 yes
P1 C13 C13 111.8(2) 1_555 1_555 2_554 yes
P1 C13 H1 108.7 1_555 1_555 1_555 yes
P1 C13 H2 114.1 1_555 1_555 1_555 yes
C13 C13 H1 114.1 2_554 1_555 1_555 yes
C13 C13 H2 101.5 2_554 1_555 1_555 yes
H1 C13 H2 106.4 1_555 1_555 1_555 yes
P1 C111 C112 117.7(2) 1_555 1_555 1_555 yes
P1 C111 C116 123.8(2) 1_555 1_555 1_555 yes
C112 C111 C116 118.5(3) 1_555 1_555 1_555 yes
C111 C112 C113 120.6(3) 1_555 1_555 1_555 yes
C111 C112 H3 119.7 1_555 1_555 1_555 yes
C113 C112 H3 119.7 1_555 1_555 1_555 yes
C112 C113 C114 119.7(3) 1_555 1_555 1_555 yes
C112 C113 H4 120.1 1_555 1_555 1_555 yes
C114 C113 H4 120.1 1_555 1_555 1_555 yes
C113 C114 C115 120.4(3) 1_555 1_555 1_555 yes
C113 C114 H5 119.8 1_555 1_555 1_555 yes
C115 C114 H5 119.8 1_555 1_555 1_555 yes
C114 C115 C116 120.2(3) 1_555 1_555 1_555 yes
C114 C115 H6 119.9 1_555 1_555 1_555 yes
C116 C115 H6 119.9 1_555 1_555 1_555 yes
C111 C116 C115 120.6(3) 1_555 1_555 1_555 yes
C111 C116 H7 119.7 1_555 1_555 1_555 yes
C115 C116 H7 119.7 1_555 1_555 1_555 yes
P1 C121 C122 120.7(2) 1_555 1_555 1_555 yes
P1 C121 C126 121.0(2) 1_555 1_555 1_555 yes
C122 C121 C126 118.2(3) 1_555 1_555 1_555 yes
C121 C122 C123 120.4(3) 1_555 1_555 1_555 yes
C121 C122 H8 119.8 1_555 1_555 1_555 yes
C123 C122 H8 119.8 1_555 1_555 1_555 yes
C122 C123 C124 120.0(3) 1_555 1_555 1_555 yes
C122 C123 H9 120.0 1_555 1_555 1_555 yes
C124 C123 H9 120.0 1_555 1_555 1_555 yes
C123 C124 C125 120.1(4) 1_555 1_555 1_555 yes
C123 C124 H10 119.9 1_555 1_555 1_555 yes
C125 C124 H10 119.9 1_555 1_555 1_555 yes
C124 C125 C126 120.0(3) 1_555 1_555 1_555 yes
C124 C125 H11 120.0 1_555 1_555 1_555 yes
C126 C125 H11 120.0 1_555 1_555 1_555 yes
C121 C126 C125 121.3(3) 1_555 1_555 1_555 yes
C121 C126 H12 119.4 1_555 1_555 1_555 yes
C125 C126 H12 119.4 1_555 1_555 1_555 yes
P2 C211 C212 118.8(2) 1_555 1_555 1_555 yes
P2 C211 C216 121.6(2) 1_555 1_555 1_555 yes
C212 C211 C216 119.4(2) 1_555 1_555 1_555 yes
C211 C212 C213 120.0(3) 1_555 1_555 1_555 yes
C211 C212 H13 120.0 1_555 1_555 1_555 yes
C213 C212 H13 120.0 1_555 1_555 1_555 yes
C212 C213 C214 120.2(3) 1_555 1_555 1_555 yes
C212 C213 H14 119.9 1_555 1_555 1_555 yes
C214 C213 H14 119.9 1_555 1_555 1_555 yes
C213 C214 C215 120.3(2) 1_555 1_555 1_555 yes
C213 C214 H15 119.9 1_555 1_555 1_555 yes
C215 C214 H15 119.9 1_555 1_555 1_555 yes
C214 C215 C216 119.8(3) 1_555 1_555 1_555 yes
C214 C215 H16 120.1 1_555 1_555 1_555 yes
C216 C215 H16 120.1 1_555 1_555 1_555 yes
C211 C216 C215 120.2(3) 1_555 1_555 1_555 yes
C211 C216 H17 119.9 1_555 1_555 1_555 yes
C215 C216 H17 119.9 1_555 1_555 1_555 yes
P2 C221 C222 122.9(2) 1_555 1_555 1_555 yes
P2 C221 C226 118.4(2) 1_555 1_555 1_555 yes
C222 C221 C226 118.4(3) 1_555 1_555 1_555 yes
C221 C222 C223 120.5(3) 1_555 1_555 1_555 yes
C221 C222 H18 119.8 1_555 1_555 1_555 yes
C223 C222 H18 119.8 1_555 1_555 1_555 yes
C222 C223 C224 120.5(3) 1_555 1_555 1_555 yes
C222 C223 H19 119.7 1_555 1_555 1_555 yes
C224 C223 H19 119.7 1_555 1_555 1_555 yes
C223 C224 C225 120.0(3) 1_555 1_555 1_555 yes
C223 C224 H20 120.0 1_555 1_555 1_555 yes
C225 C224 H20 120.0 1_555 1_555 1_555 yes
C224 C225 C226 119.8(3) 1_555 1_555 1_555 yes
C224 C225 H21 120.1 1_555 1_555 1_555 yes
C226 C225 H21 120.1 1_555 1_555 1_555 yes
C221 C226 C225 120.8(3) 1_555 1_555 1_555 yes
C221 C226 H22 119.6 1_555 1_555 1_555 yes
C225 C226 H22 119.6 1_555 1_555 1_555 yes
P2 C231 C331 109.0(2) 1_555 1_555 1_555 yes
P2 C231 H23 109.6 1_555 1_555 1_555 yes
P2 C231 H24 109.6 1_555 1_555 1_555 yes
C331 C231 H23 109.6 1_555 1_555 1_555 yes
C331 C231 H24 109.6 1_555 1_555 1_555 yes
H23 C231 H24 109.5 1_555 1_555 1_555 yes
P3 C311 C312 118.6(2) 1_555 1_555 1_555 yes
P3 C311 C316 122.0(2) 1_555 1_555 1_555 yes
C312 C311 C316 119.4(2) 1_555 1_555 1_555 yes
C311 C312 C313 120.6(3) 1_555 1_555 1_555 yes
C311 C312 H25 119.7 1_555 1_555 1_555 yes
C313 C312 H25 119.7 1_555 1_555 1_555 yes
C312 C313 C314 120.0(3) 1_555 1_555 1_555 yes
C312 C313 H26 120.0 1_555 1_555 1_555 yes
C314 C313 H26 120.0 1_555 1_555 1_555 yes
C313 C314 C315 120.1(2) 1_555 1_555 1_555 yes
C313 C314 H27 119.9 1_555 1_555 1_555 yes
C315 C314 H27 119.9 1_555 1_555 1_555 yes
C314 C315 C316 120.5(3) 1_555 1_555 1_555 yes
C314 C315 H28 119.8 1_555 1_555 1_555 yes
C316 C315 H28 119.8 1_555 1_555 1_555 yes
C311 C316 C315 119.4(3) 1_555 1_555 1_555 yes
C311 C316 H29 120.3 1_555 1_555 1_555 yes
C315 C316 H29 120.3 1_555 1_555 1_555 yes
P3 C321 C322 123.8(2) 1_555 1_555 1_555 yes
P3 C321 C326 118.1(2) 1_555 1_555 1_555 yes
C322 C321 C326 118.1(3) 1_555 1_555 1_555 yes
C321 C322 C323 120.3(3) 1_555 1_555 1_555 yes
C321 C322 H30 119.8 1_555 1_555 1_555 yes
C323 C322 H30 119.8 1_555 1_555 1_555 yes
C322 C323 C324 120.6(3) 1_555 1_555 1_555 yes
C322 C323 H31 119.7 1_555 1_555 1_555 yes
C324 C323 H31 119.7 1_555 1_555 1_555 yes
C323 C324 C325 119.8(3) 1_555 1_555 1_555 yes
C323 C324 H32 120.1 1_555 1_555 1_555 yes
C325 C324 H32 120.1 1_555 1_555 1_555 yes
C324 C325 C326 119.6(3) 1_555 1_555 1_555 yes
C324 C325 H33 120.2 1_555 1_555 1_555 yes
C326 C325 H33 120.2 1_555 1_555 1_555 yes
C321 C326 C325 121.5(3) 1_555 1_555 1_555 yes
C321 C326 H34 119.2 1_555 1_555 1_555 yes
C325 C326 H34 119.2 1_555 1_555 1_555 yes
P3 C331 C231 109.5(2) 1_555 1_555 1_555 yes
P3 C331 H35 109.5 1_555 1_555 1_555 yes
P3 C331 H36 109.5 1_555 1_555 1_555 yes
C231 C331 H35 109.5 1_555 1_555 1_555 yes
C231 C331 H36 109.5 1_555 1_555 1_555 yes
H35 C331 H36 109.5 1_555 1_555 1_555 yes
P4 C411 C412 117.9(2) 1_555 1_555 1_555 yes
P4 C411 C416 123.8(2) 1_555 1_555 1_555 yes
C412 C411 C416 118.4(3) 1_555 1_555 1_555 yes
C411 C412 C413 120.7(3) 1_555 1_555 1_555 yes
C411 C412 H37 119.6 1_555 1_555 1_555 yes
C413 C412 H37 119.6 1_555 1_555 1_555 yes
C412 C413 C414 119.9(3) 1_555 1_555 1_555 yes
C412 C413 H38 120.0 1_555 1_555 1_555 yes
C414 C413 H38 120.0 1_555 1_555 1_555 yes
C413 C414 C415 119.9(4) 1_555 1_555 1_555 yes
C413 C414 H39 120.1 1_555 1_555 1_555 yes
C415 C414 H39 120.1 1_555 1_555 1_555 yes
C414 C415 C416 120.3(4) 1_555 1_555 1_555 yes
C414 C415 H40 119.8 1_555 1_555 1_555 yes
C416 C415 H40 119.8 1_555 1_555 1_555 yes
C411 C416 C415 120.8(3) 1_555 1_555 1_555 yes
C411 C416 H41 119.6 1_555 1_555 1_555 yes
C415 C416 H41 119.6 1_555 1_555 1_555 yes
P4 C421 C422 119.4(2) 1_555 1_555 1_555 yes
P4 C421 C426 121.4(2) 1_555 1_555 1_555 yes
C422 C421 C426 119.2(2) 1_555 1_555 1_555 yes
C421 C422 C423 120.7(3) 1_555 1_555 1_555 yes
C421 C422 H42 119.6 1_555 1_555 1_555 yes
C423 C422 H42 119.6 1_555 1_555 1_555 yes
C422 C423 C424 119.1(3) 1_555 1_555 1_555 yes
C422 C423 H43 120.4 1_555 1_555 1_555 yes
C424 C423 H43 120.4 1_555 1_555 1_555 yes
C423 C424 C425 120.9(3) 1_555 1_555 1_555 yes
C423 C424 H44 119.6 1_555 1_555 1_555 yes
C425 C424 H44 119.6 1_555 1_555 1_555 yes
C424 C425 C426 119.2(3) 1_555 1_555 1_555 yes
C424 C425 H45 120.4 1_555 1_555 1_555 yes
C426 C425 H45 120.4 1_555 1_555 1_555 yes
C421 C426 C425 120.8(3) 1_555 1_555 1_555 yes
C421 C426 H46 119.6 1_555 1_555 1_555 yes
C425 C426 H46 119.6 1_555 1_555 1_555 yes
P4 C431 C531 108.8(2) 1_555 1_555 1_555 yes
P4 C431 H47 109.6 1_555 1_555 1_555 yes
P4 C431 H48 109.6 1_555 1_555 1_555 yes
C531 C431 H47 109.6 1_555 1_555 1_555 yes
C531 C431 H48 109.6 1_555 1_555 1_555 yes
H47 C431 H48 109.5 1_555 1_555 1_555 yes
P5 C511 C512 124.0(2) 1_555 1_555 1_555 yes
P5 C511 C516 117.8(2) 1_555 1_555 1_555 yes
C512 C511 C516 118.1(3) 1_555 1_555 1_555 yes
C511 C512 C513 120.0(3) 1_555 1_555 1_555 yes
C511 C512 H49 120.0 1_555 1_555 1_555 yes
C513 C512 H49 120.0 1_555 1_555 1_555 yes
C512 C513 C514 120.9(3) 1_555 1_555 1_555 yes
C512 C513 H50 119.6 1_555 1_555 1_555 yes
C514 C513 H50 119.6 1_555 1_555 1_555 yes
C513 C514 C515 119.5(3) 1_555 1_555 1_555 yes
C513 C514 H51 120.3 1_555 1_555 1_555 yes
C515 C514 H51 120.3 1_555 1_555 1_555 yes
C514 C515 C516 120.1(3) 1_555 1_555 1_555 yes
C514 C515 H52 120.0 1_555 1_555 1_555 yes
C516 C515 H52 120.0 1_555 1_555 1_555 yes
C511 C516 C515 121.4(3) 1_555 1_555 1_555 yes
C511 C516 H53 119.3 1_555 1_555 1_555 yes
C515 C516 H53 119.3 1_555 1_555 1_555 yes
P5 C521 C522 119.5(2) 1_555 1_555 1_555 yes
P5 C521 C526 121.6(2) 1_555 1_555 1_555 yes
C522 C521 C526 118.8(2) 1_555 1_555 1_555 yes
C521 C522 C523 120.7(2) 1_555 1_555 1_555 yes
C521 C522 H54 119.7 1_555 1_555 1_555 yes
C523 C522 H54 119.7 1_555 1_555 1_555 yes
C522 C523 C524 120.2(3) 1_555 1_555 1_555 yes
C522 C523 H55 119.9 1_555 1_555 1_555 yes
C524 C523 H55 119.9 1_555 1_555 1_555 yes
C523 C524 C525 120.1(2) 1_555 1_555 1_555 yes
C523 C524 H56 120.0 1_555 1_555 1_555 yes
C525 C524 H56 120.0 1_555 1_555 1_555 yes
C524 C525 C526 119.9(2) 1_555 1_555 1_555 yes
C524 C525 H57 120.0 1_555 1_555 1_555 yes
C526 C525 H57 120.0 1_555 1_555 1_555 yes
C521 C526 C525 120.3(3) 1_555 1_555 1_555 yes
C521 C526 H58 119.9 1_555 1_555 1_555 yes
C525 C526 H58 119.9 1_555 1_555 1_555 yes
P5 C531 C431 108.7(2) 1_555 1_555 1_555 yes
P5 C531 H59 109.7 1_555 1_555 1_555 yes
P5 C531 H60 109.7 1_555 1_555 1_555 yes
C431 C531 H59 109.7 1_555 1_555 1_555 yes
C431 C531 H60 109.7 1_555 1_555 1_555 yes
H59 C531 H60 109.5 1_555 1_555 1_555 yes
O631 C632 C633 105.7(3) 1_555 1_555 1_555 yes
O631 C632 H61 110.4 1_555 1_555 1_555 yes
O631 C632 H62 110.4 1_555 1_555 1_555 yes
C633 C632 H61 110.4 1_555 1_555 1_555 yes
C633 C632 H62 110.4 1_555 1_555 1_555 yes
H61 C632 H62 109.5 1_555 1_555 1_555 yes
C632 C633 C634 104.8(3) 1_555 1_555 1_555 yes
C632 C633 H63 110.6 1_555 1_555 1_555 yes
C632 C633 H64 110.6 1_555 1_555 1_555 yes
C634 C633 H63 110.6 1_555 1_555 1_555 yes
C634 C633 H64 110.6 1_555 1_555 1_555 yes
H63 C633 H64 109.5 1_555 1_555 1_555 yes
C633 C634 C635 104.2(3) 1_555 1_555 1_555 yes
C633 C634 H65 110.8 1_555 1_555 1_555 yes
C633 C634 H66 110.8 1_555 1_555 1_555 yes
C635 C634 H65 110.8 1_555 1_555 1_555 yes
C635 C634 H66 110.8 1_555 1_555 1_555 yes
H65 C634 H66 109.5 1_555 1_555 1_555 yes
O631 C635 C634 105.2(2) 1_555 1_555 1_555 yes
O631 C635 H67 110.5 1_555 1_555 1_555 yes
O631 C635 H68 110.5 1_555 1_555 1_555 yes
C634 C635 H67 110.5 1_555 1_555 1_555 yes
C634 C635 H68 110.5 1_555 1_555 1_555 yes
H67 C635 H68 109.5 1_555 1_555 1_555 yes

loop_
_geom_bond_atom_site_label_1
_geom_bond_atom_site_label_2
_geom_bond_distance
_geom_bond_site_symmetry_1
_geom_bond_site_symmetry_2
_geom_bond_publ_flag
Cu1 Fe1 3.156(1) 1_555 1_555 yes
Cu1 Fe3 2.593(1) 1_555 1_555 yes
Cu1 Fe4 2.603(1) 1_555 1_555 yes
Cu1 P1 2.210(1) 1_555 1_555 yes
Cu1 C 1.901(2) 1_555 1_555 yes
Cu2 P2 2.279(1) 1_555 1_555 yes
Cu2 P3 2.286(1) 1_555 1_555 yes
Cu2 P4 2.286(1) 1_555 1_555 yes
Cu2 P5 2.296(1) 1_555 1_555 yes
Fe1 Fe2 2.531(1) 1_555 1_555 yes
Fe1 Fe3 2.649(1) 1_555 1_555 yes
Fe1 Fe4 2.653(1) 1_555 1_555 yes
Fe1 C 1.978(3) 1_555 1_555 yes
Fe1 C1 1.751(4) 1_555 1_555 yes
Fe1 C2 1.772(3) 1_555 1_555 yes
Fe1 C3 1.773(3) 1_555 1_555 yes
Fe2 Fe3 2.673(1) 1_555 1_555 yes
Fe2 Fe4 2.692(1) 1_555 1_555 yes
Fe2 C 1.891(2) 1_555 1_555 yes
Fe2 C4 1.803(3) 1_555 1_555 yes
Fe2 C5 1.778(3) 1_555 1_555 yes
Fe2 C6 1.767(3) 1_555 1_555 yes
Fe3 C 1.835(3) 1_555 1_555 yes
Fe3 C7 1.778(3) 1_555 1_555 yes
Fe3 C8 1.778(3) 1_555 1_555 yes
Fe3 C9 1.807(3) 1_555 1_555 yes
Fe4 C 1.825(3) 1_555 1_555 yes
Fe4 C10 1.774(3) 1_555 1_555 yes
Fe4 C11 1.771(3) 1_555 1_555 yes
Fe4 C12 1.806(3) 1_555 1_555 yes
P1 C13 1.828(3) 1_555 1_555 yes
P1 C111 1.821(3) 1_555 1_555 yes
P1 C121 1.827(3) 1_555 1_555 yes
P2 C211 1.824(2) 1_555 1_555 yes
P2 C221 1.807(3) 1_555 1_555 yes
P2 C231 1.847(3) 1_555 1_555 yes
P3 C311 1.830(2) 1_555 1_555 yes
P3 C321 1.818(3) 1_555 1_555 yes
P3 C331 1.841(3) 1_555 1_555 yes
P4 C411 1.822(3) 1_555 1_555 yes
P4 C421 1.833(2) 1_555 1_555 yes
P4 C431 1.834(3) 1_555 1_555 yes
P5 C511 1.822(3) 1_555 1_555 yes
P5 C521 1.829(2) 1_555 1_555 yes
P5 C531 1.837(3) 1_555 1_555 yes
O1 C1 1.163(5) 1_555 1_555 yes
O2 C2 1.143(4) 1_555 1_555 yes
O3 C3 1.144(4) 1_555 1_555 yes
O4 C4 1.129(4) 1_555 1_555 yes
O5 C5 1.138(3) 1_555 1_555 yes
O6 C6 1.147(3) 1_555 1_555 yes
O7 C7 1.144(4) 1_555 1_555 yes
O8 C8 1.153(3) 1_555 1_555 yes
O9 C9 1.141(3) 1_555 1_555 yes
O10 C10 1.153(3) 1_555 1_555 yes
O11 C11 1.143(4) 1_555 1_555 yes
O12 C12 1.141(3) 1_555 1_555 yes
O631 C632 1.412(4) 1_555 1_555 yes
O631 C635 1.427(4) 1_555 1_555 yes
C13 C13 1.532(4) 1_555 2_554 yes
C13 H1 0.966 1_555 1_555 yes
C13 H2 0.970 1_555 1_555 yes
C111 C112 1.399(4) 1_555 1_555 yes
C111 C116 1.386(4) 1_555 1_555 yes
C112 C113 1.395(5) 1_555 1_555 yes
C112 H3 0.970 1_555 1_555 yes
C113 C114 1.372(4) 1_555 1_555 yes
C113 H4 0.970 1_555 1_555 yes
C114 C115 1.374(5) 1_555 1_555 yes
C114 H5 0.970 1_555 1_555 yes
C115 C116 1.390(5) 1_555 1_555 yes
C115 H6 0.970 1_555 1_555 yes
C116 H7 0.970 1_555 1_555 yes
C121 C122 1.350(4) 1_555 1_555 yes
C121 C126 1.379(4) 1_555 1_555 yes
C122 C123 1.405(5) 1_555 1_555 yes
C122 H8 0.970 1_555 1_555 yes
C123 C124 1.347(4) 1_555 1_555 yes
C123 H9 0.970 1_555 1_555 yes
C124 C125 1.351(6) 1_555 1_555 yes
C124 H10 0.970 1_555 1_555 yes
C125 C126 1.371(6) 1_555 1_555 yes
C125 H11 0.970 1_555 1_555 yes
C126 H12 0.970 1_555 1_555 yes
C211 C212 1.386(4) 1_555 1_555 yes
C211 C216 1.376(4) 1_555 1_555 yes
C212 C213 1.392(4) 1_555 1_555 yes
C212 H13 0.970 1_555 1_555 yes
C213 C214 1.365(5) 1_555 1_555 yes
C213 H14 0.970 1_555 1_555 yes
C214 C215 1.374(4) 1_555 1_555 yes
C214 H15 0.970 1_555 1_555 yes
C215 C216 1.397(4) 1_555 1_555 yes
C215 H16 0.970 1_555 1_555 yes
C216 H17 0.970 1_555 1_555 yes
C221 C222 1.394(4) 1_555 1_555 yes
C221 C226 1.379(4) 1_555 1_555 yes
C222 C223 1.380(4) 1_555 1_555 yes
C222 H18 0.970 1_555 1_555 yes
C223 C224 1.369(5) 1_555 1_555 yes
C223 H19 0.970 1_555 1_555 yes
C224 C225 1.370(4) 1_555 1_555 yes
C224 H20 0.970 1_555 1_555 yes
C225 C226 1.396(4) 1_555 1_555 yes
C225 H21 0.970 1_555 1_555 yes
C226 H22 0.970 1_555 1_555 yes
C231 C331 1.523(4) 1_555 1_555 yes
C231 H23 0.970 1_555 1_555 yes
C231 H24 0.970 1_555 1_555 yes
C311 C312 1.383(4) 1_555 1_555 yes
C311 C316 1.382(4) 1_555 1_555 yes
C312 C313 1.387(3) 1_555 1_555 yes
C312 H25 0.970 1_555 1_555 yes
C313 C314 1.371(5) 1_555 1_555 yes
C313 H26 0.970 1_555 1_555 yes
C314 C315 1.366(4) 1_555 1_555 yes
C314 H27 0.970 1_555 1_555 yes
C315 C316 1.404(4) 1_555 1_555 yes
C315 H28 0.970 1_555 1_555 yes
C316 H29 0.970 1_555 1_555 yes
C321 C322 1.391(4) 1_555 1_555 yes
C321 C326 1.388(4) 1_555 1_555 yes
C322 C323 1.385(4) 1_555 1_555 yes
C322 H30 0.970 1_555 1_555 yes
C323 C324 1.367(5) 1_555 1_555 yes
C323 H31 0.970 1_555 1_555 yes
C324 C325 1.386(4) 1_555 1_555 yes
C324 H32 0.970 1_555 1_555 yes
C325 C326 1.373(4) 1_555 1_555 yes
C325 H33 0.970 1_555 1_555 yes
C326 H34 0.970 1_555 1_555 yes
C331 H35 0.970 1_555 1_555 yes
C331 H36 0.970 1_555 1_555 yes
C411 C412 1.394(4) 1_555 1_555 yes
C411 C416 1.387(5) 1_555 1_555 yes
C412 C413 1.381(5) 1_555 1_555 yes
C412 H37 0.970 1_555 1_555 yes
C413 C414 1.382(6) 1_555 1_555 yes
C413 H38 0.970 1_555 1_555 yes
C414 C415 1.374(5) 1_555 1_555 yes
C414 H39 0.970 1_555 1_555 yes
C415 C416 1.380(5) 1_555 1_555 yes
C415 H40 0.970 1_555 1_555 yes
C416 H41 0.970 1_555 1_555 yes
C421 C422 1.370(4) 1_555 1_555 yes
C421 C426 1.379(4) 1_555 1_555 yes
C422 C423 1.396(4) 1_555 1_555 yes
C422 H42 0.970 1_555 1_555 yes
C423 C424 1.373(5) 1_555 1_555 yes
C423 H43 0.970 1_555 1_555 yes
C424 C425 1.374(5) 1_555 1_555 yes
C424 H44 0.970 1_555 1_555 yes
C425 C426 1.386(4) 1_555 1_555 yes
C425 H45 0.970 1_555 1_555 yes
C426 H46 0.970 1_555 1_555 yes
C431 C531 1.534(4) 1_555 1_555 yes
C431 H47 0.970 1_555 1_555 yes
C431 H48 0.970 1_555 1_555 yes
C511 C512 1.382(4) 1_555 1_555 yes
C511 C516 1.387(4) 1_555 1_555 yes
C512 C513 1.393(5) 1_555 1_555 yes
C512 H49 0.970 1_555 1_555 yes
C513 C514 1.362(5) 1_555 1_555 yes
C513 H50 0.970 1_555 1_555 yes
C514 C515 1.377(5) 1_555 1_555 yes
C514 H51 0.970 1_555 1_555 yes
C515 C516 1.372(5) 1_555 1_555 yes
C515 H52 0.970 1_555 1_555 yes
C516 H53 0.970 1_555 1_555 yes
C521 C522 1.392(4) 1_555 1_555 yes
C521 C526 1.388(3) 1_555 1_555 yes
C522 C523 1.379(4) 1_555 1_555 yes
C522 H54 0.970 1_555 1_555 yes
C523 C524 1.378(4) 1_555 1_555 yes
C523 H55 0.970 1_555 1_555 yes
C524 C525 1.378(4) 1_555 1_555 yes
C524 H56 0.970 1_555 1_555 yes
C525 C526 1.395(4) 1_555 1_555 yes
C525 H57 0.970 1_555 1_555 yes
C526 H58 0.970 1_555 1_555 yes
C531 H59 0.970 1_555 1_555 yes
C531 H60 0.970 1_555 1_555 yes
C632 C633 1.529(6) 1_555 1_555 yes
C632 H61 0.970 1_555 1_555 yes
C632 H62 0.970 1_555 1_555 yes
C633 C634 1.513(5) 1_555 1_555 yes
C633 H63 0.970 1_555 1_555 yes
C633 H64 0.970 1_555 1_555 yes
C634 C635 1.509(6) 1_555 1_555 yes
C634 H65 0.970 1_555 1_555 yes
C634 H66 0.970 1_555 1_555 yes
C635 H67 0.970 1_555 1_555 yes
C635 H68 0.970 1_555 1_555 yes
